data_1507166
loop_
_publ_author_name
'Turcotte, St\'ephane'
'Bouayad-Gervais, Samir H'
'Lubell, William D.'

_publ_section_title
;
 N-Aminosulfamide Peptide Mimic Synthesis by Alkylation of
 Aza-sulfurylglycinyl Peptides.
;
_journal_issue 5
_journal_name_full 'Organic letters'
_journal_page_first 1318
_journal_page_last 1321
_journal_paper_doi 10.1021/ol3001987
_journal_volume 14
_journal_year 2012
_chemical_absolute_configuration rmad
_chemical_compound_source 'Synthesized by the authors. See text'
_chemical_formula_moiety 'C12 H16 N2 O7 S'
_chemical_formula_sum 'C12 H16 N2 O7 S'
_chemical_formula_weight 332.33
_chemical_name_systematic
; 
 ? 
;
_space_group_IT_number 19
_symmetry_cell_setting orthorhombic
_symmetry_space_group_name_Hall 'P 2ac 2ab'
_symmetry_space_group_name_H-M 'P 21 21 21'
_atom_sites_solution_hydrogens geom
_atom_sites_solution_primary direct
_atom_sites_solution_secondary difmap
_audit_creation_method SHELXL-97
_cell_angle_alpha 90
_cell_angle_beta 90
_cell_angle_gamma 90
_cell_formula_units_Z 4
_cell_length_a 5.2757(1)
_cell_length_b 9.3605(2)
_cell_length_c 31.0792(6)
_cell_measurement_reflns_used 20097
_cell_measurement_temperature 150
_cell_measurement_theta_max 69.29
_cell_measurement_theta_min 2.84
_cell_volume 1534.79(5)
_computing_cell_refinement 'SAINT V7.68A(Bruker AXS, 2009)'
_computing_data_collection 'APEX2  (Bruker AXS, 2009)'
_computing_data_reduction 'SAINT V7.68A(Bruker AXS, 2009)'
_computing_molecular_graphics 'SHELXTL v6.12 (Bruker AXS, 2001)'
_computing_publication_material 'UdMX (Maris, 2004)'
_computing_structure_refinement 'SHELXL97 (Sheldrick, 2008)'
_computing_structure_solution 'SHELXS97 (Sheldrick, 2008)'
_diffrn_ambient_temperature 150
_diffrn_detector_area_resol_mean 8.3
_diffrn_measured_fraction_theta_full 0.998
_diffrn_measured_fraction_theta_max 0.999
_diffrn_measurement_device_type 'Bruker Microstar'
_diffrn_measurement_method \w
_diffrn_radiation_monochromator 'Helios optics'
_diffrn_radiation_source 'Rotating Anode'
_diffrn_radiation_type CuK\a
_diffrn_radiation_wavelength 1.54178
_diffrn_reflns_av_R_equivalents 0.043
_diffrn_reflns_av_sigmaI/netI 0.0263
_diffrn_reflns_limit_h_max 6
_diffrn_reflns_limit_h_min -5
_diffrn_reflns_limit_k_max 11
_diffrn_reflns_limit_k_min -11
_diffrn_reflns_limit_l_max 37
_diffrn_reflns_limit_l_min -37
_diffrn_reflns_number 25343
_diffrn_reflns_theta_full 69.66
_diffrn_reflns_theta_max 69.66
_diffrn_reflns_theta_min 2.84
_exptl_absorpt_coefficient_mu 2.224
_exptl_absorpt_correction_T_max 0.9565
_exptl_absorpt_correction_T_min 0.7907
_exptl_absorpt_correction_type multi-scan
_exptl_absorpt_process_details 'Sadabs (Sheldrick, 2008)'
_exptl_crystal_colour Colorless
_exptl_crystal_density_diffrn 1.438
_exptl_crystal_density_method 'not measured'
_exptl_crystal_description Plate
_exptl_crystal_F_000 696
_exptl_crystal_size_max 0.10
_exptl_crystal_size_mid 0.05
_exptl_crystal_size_min 0.02
_refine_diff_density_max 0.353
_refine_diff_density_min -0.321
_refine_diff_density_rms 0.046
_refine_ls_abs_structure_details 'Flack H D (1983), 1148 Friedel Pairs'
_refine_ls_abs_structure_Flack 0.061(16)
_refine_ls_extinction_method none
_refine_ls_goodness_of_fit_ref 1.074
_refine_ls_hydrogen_treatment constr
_refine_ls_matrix_type full
_refine_ls_number_parameters 203
_refine_ls_number_reflns 2872
_refine_ls_number_restraints 0
_refine_ls_restrained_S_all 1.074
_refine_ls_R_factor_all 0.0292
_refine_ls_R_factor_gt 0.0290
_refine_ls_shift/su_max 0.001
_refine_ls_shift/su_mean 0.000
_refine_ls_structure_factor_coef Fsqd
_refine_ls_weighting_details 'calc w=1/[\s^2^(Fo^2^)+(0.0487P)^2^+0.3714P] where P=(Fo^2^+2Fc^2^)/3'
_refine_ls_weighting_scheme calc
_refine_ls_wR_factor_gt 0.0805
_refine_ls_wR_factor_ref 0.0807
_reflns_number_gt 2839
_reflns_number_total 2872
_reflns_threshold_expression I>2\s(I)
_cod_data_source_file ol3001987_si_002.cif
_cod_data_source_block lube49
_cod_depositor_comments
;
The following automatic conversions were performed:

'_symmetry_cell_setting' value 'Orthorhombic' changed to
'orthorhombic' according to
/home/saulius/struct/CIF-dictionaries/cif_core.dic dictionary named
'cif_core.dic' version 2.4.1 from 2010-06-29.

'_geom_bond_publ_flag'
value 'Y' changed to 'y' according to
/home/saulius/struct/CIF-dictionaries/cif_core.dic dictionary named
'cif_core.dic' version 2.4.1 from 2010-06-29 (22
times).

'_geom_angle_publ_flag' value 'Y' changed to 'y' according
to /home/saulius/struct/CIF-dictionaries/cif_core.dic dictionary
named 'cif_core.dic' version 2.4.1 from 2010-06-29 (31
time).

'_geom_torsion_publ_flag' value 'Y' changed to 'y' according
to /home/saulius/struct/CIF-dictionaries/cif_core.dic dictionary
named 'cif_core.dic' version 2.4.1 from 2010-06-29 (34 times).

Automatic conversion script
Id: cif_fix_values 1715 2011-07-08 13:25:40Z adriana 
;
_cod_original_sg_symbol_H-M P212121
_cod_database_code 1507166

loop_
_symmetry_equiv_pos_as_xyz
'x, y, z'
'x+1/2, -y+1/2, -z'
'-x, y+1/2, -z+1/2'
'-x+1/2, -y, z+1/2'

loop_
_atom_site_label
_atom_site_type_symbol
_atom_site_fract_x
_atom_site_fract_y
_atom_site_fract_z
_atom_site_U_iso_or_equiv
_atom_site_adp_type
_atom_site_occupancy
_atom_site_symmetry_multiplicity
_atom_site_calc_flag
_atom_site_refinement_flags
C1 C 0.3352(4) -0.20596(19) 0.17712(6) 0.0348(4) Uani 1 1 d .
H1A H 0.4788 -0.2240 0.1579 0.052 Uiso 1 1 calc R
H1B H 0.1993 -0.2743 0.1709 0.052 Uiso 1 1 calc R
H1C H 0.3901 -0.2170 0.2071 0.052 Uiso 1 1 calc R
O1 O 0.2428(2) -0.06195(12) 0.17045(4) 0.0285(3) Uani 1 1 d .
C2 C 0.4125(3) 0.04156(18) 0.17364(5) 0.0240(3) Uani 1 1 d .
O2 O 0.6318(2) 0.02330(14) 0.18406(4) 0.0342(3) Uani 1 1 d .
C3 C 0.3046(3) 0.18884(17) 0.16426(5) 0.0231(3) Uani 1 1 d .
H3 H 0.4152 0.2347 0.1421 0.028 Uiso 1 1 calc R
N4 N 0.0453(2) 0.18448(14) 0.14700(4) 0.0238(3) Uani 1 1 d .
H4 H -0.0850 0.1790 0.1646 0.029 Uiso 1 1 calc R
S5 S 0.00090(7) 0.18968(4) 0.096325(12) 0.02388(12) Uani 1 1 d .
O51 O 0.1352(2) 0.30506(14) 0.07759(4) 0.0320(3) Uani 1 1 d .
O52 O -0.2630(2) 0.17325(15) 0.08850(4) 0.0325(3) Uani 1 1 d .
O6 O 0.1424(2) 0.04557(13) 0.08172(4) 0.0289(3) Uani 1 1 d .
C7 C 0.1936(3) 0.01648(18) 0.03865(5) 0.0263(3) Uani 1 1 d .
C8 C 0.0464(3) 0.0650(2) 0.00483(6) 0.0328(4) Uani 1 1 d .
H8 H -0.0949 0.1255 0.0100 0.039 Uiso 1 1 calc R
C9 C 0.1082(4) 0.0240(2) -0.03685(6) 0.0347(4) Uani 1 1 d .
H9 H 0.0109 0.0562 -0.0607 0.042 Uiso 1 1 calc R
C10 C 0.3136(4) -0.0642(2) -0.04278(6) 0.0336(4) Uani 1 1 d .
C11 C 0.4632(4) -0.1124(2) -0.00944(6) 0.0365(4) Uani 1 1 d .
H11 H 0.6047 -0.1726 -0.0148 0.044 Uiso 1 1 calc R
C12 C 0.4023(4) -0.0710(2) 0.03206(6) 0.0308(4) Uani 1 1 d .
H12 H 0.5021 -0.1021 0.0557 0.037 Uiso 1 1 calc R
N10 N 0.3806(5) -0.1063(2) -0.08691(5) 0.0494(5) Uani 1 1 d .
O13 O 0.5721(6) -0.1806(3) -0.09144(6) 0.1058(10) Uani 1 1 d .
O14 O 0.2529(3) -0.0626(2) -0.11670(5) 0.0595(5) Uani 1 1 d .
C31 C 0.3163(3) 0.28200(19) 0.20528(5) 0.0297(4) Uani 1 1 d .
H31 H 0.4941 0.2777 0.2163 0.036 Uiso 1 1 calc R
C32 C 0.1439(4) 0.2261(2) 0.24069(6) 0.0396(5) Uani 1 1 d .
H32A H 0.1653 0.2846 0.2666 0.059 Uiso 1 1 calc R
H32B H 0.1882 0.1268 0.2472 0.059 Uiso 1 1 calc R
H32C H -0.0329 0.2309 0.2311 0.059 Uiso 1 1 calc R
C33 C 0.2596(5) 0.4372(2) 0.19456(8) 0.0483(5) Uani 1 1 d .
H33A H 0.0854 0.4454 0.1839 0.072 Uiso 1 1 calc R
H33B H 0.3776 0.4706 0.1724 0.072 Uiso 1 1 calc R
H33C H 0.2791 0.4957 0.2205 0.072 Uiso 1 1 calc R

loop_
_atom_site_aniso_label
_atom_site_aniso_U_11
_atom_site_aniso_U_22
_atom_site_aniso_U_33
_atom_site_aniso_U_23
_atom_site_aniso_U_13
_atom_site_aniso_U_12
C1 0.0427(10) 0.0236(8) 0.0380(9) 0.0010(7) -0.0062(8) 0.0038(8)
O1 0.0261(6) 0.0237(5) 0.0357(6) 0.0004(5) -0.0036(5) -0.0016(5)
C2 0.0204(7) 0.0276(8) 0.0239(7) 0.0010(6) 0.0033(6) -0.0012(6)
O2 0.0201(6) 0.0386(7) 0.0438(7) 0.0107(6) -0.0027(5) 0.0004(5)
C3 0.0160(7) 0.0259(7) 0.0276(7) 0.0014(7) 0.0000(6) -0.0016(7)
N4 0.0168(6) 0.0289(6) 0.0256(7) -0.0016(5) 0.0016(5) 0.0003(6)
S5 0.01985(19) 0.02707(19) 0.02471(19) 0.00137(14) 0.00097(15) 0.00333(17)
O51 0.0305(6) 0.0317(6) 0.0338(6) 0.0075(5) 0.0032(5) 0.0021(5)
O52 0.0190(5) 0.0475(7) 0.0308(6) -0.0003(5) -0.0013(5) 0.0030(6)
O6 0.0317(6) 0.0306(6) 0.0244(6) 0.0008(5) 0.0017(5) 0.0083(5)
C7 0.0253(8) 0.0279(8) 0.0258(8) -0.0018(6) 0.0036(6) -0.0011(7)
C8 0.0281(9) 0.0408(9) 0.0294(8) -0.0009(7) 0.0005(7) 0.0054(8)
C9 0.0333(9) 0.0424(10) 0.0283(9) 0.0029(7) -0.0007(7) -0.0020(8)
C10 0.0424(10) 0.0317(8) 0.0266(8) -0.0019(7) 0.0077(8) -0.0082(8)
C11 0.0407(11) 0.0320(8) 0.0369(9) -0.0023(7) 0.0090(8) 0.0050(8)
C12 0.0304(8) 0.0312(8) 0.0308(8) -0.0015(7) 0.0007(7) 0.0037(7)
N10 0.0720(13) 0.0440(10) 0.0323(9) -0.0060(7) 0.0131(9) -0.0021(10)
O13 0.164(2) 0.1092(18) 0.0439(10) -0.0034(10) 0.0307(13) 0.0800(19)
O14 0.0623(10) 0.0873(13) 0.0288(7) -0.0092(8) 0.0001(7) -0.0155(10)
C31 0.0242(8) 0.0339(9) 0.0310(8) -0.0056(7) -0.0019(7) -0.0023(7)
C32 0.0335(9) 0.0565(12) 0.0287(9) -0.0083(8) 0.0021(8) -0.0067(9)
C33 0.0625(14) 0.0319(10) 0.0506(12) -0.0073(9) -0.0001(11) 0.0022(10)

loop_
_atom_type_symbol
_atom_type_description
_atom_type_scat_dispersion_real
_atom_type_scat_dispersion_imag
_atom_type_scat_source
C C 0.0181 0.0091 'International Tables Vol C Tables 4.2.6.8 and 6.1.1.4'
H H 0.0000 0.0000 'International Tables Vol C Tables 4.2.6.8 and 6.1.1.4'
N N 0.0311 0.0180 'International Tables Vol C Tables 4.2.6.8 and 6.1.1.4'
O O 0.0492 0.0322 'International Tables Vol C Tables 4.2.6.8 and 6.1.1.4'
S S 0.3331 0.5567 'International Tables Vol C Tables 4.2.6.8 and 6.1.1.4'

loop_
_geom_angle_atom_site_label_1
_geom_angle_atom_site_label_2
_geom_angle_atom_site_label_3
_geom_angle
_geom_angle_publ_flag
O1 C1 H1A 109.5 ?
O1 C1 H1B 109.5 ?
H1A C1 H1B 109.5 ?
O1 C1 H1C 109.5 ?
H1A C1 H1C 109.5 ?
H1B C1 H1C 109.5 ?
C2 O1 C1 116.29(14) y
O2 C2 O1 124.20(16) y
O2 C2 C3 122.42(16) y
O1 C2 C3 113.36(13) y
N4 C3 C2 113.17(13) y
N4 C3 C31 110.72(13) y
C2 C3 C31 109.79(13) y
N4 C3 H3 107.6 ?
C2 C3 H3 107.6 ?
C31 C3 H3 107.6 ?
C3 N4 S5 119.79(10) y
C3 N4 H4 120.1 ?
S5 N4 H4 120.1 ?
O51 S5 O52 120.13(8) y
O51 S5 N4 110.86(7) y
O52 S5 N4 108.04(7) y
O51 S5 O6 106.95(7) y
O52 S5 O6 108.41(7) y
N4 S5 O6 100.67(7) y
C7 O6 S5 121.71(11) y
C8 C7 C12 121.80(16) y
C8 C7 O6 123.88(15) y
C12 C7 O6 114.29(15) y
C7 C8 C9 119.07(17) y
C7 C8 H8 120.5 ?
C9 C8 H8 120.5 ?
C10 C9 C8 118.41(17) y
C10 C9 H9 120.8 ?
C8 C9 H9 120.8 ?
C9 C10 C11 123.14(17) y
C9 C10 N10 118.40(18) y
C11 C10 N10 118.44(18) y
C10 C11 C12 118.43(18) y
C10 C11 H11 120.8 ?
C12 C11 H11 120.8 ?
C11 C12 C7 119.13(18) y
C11 C12 H12 120.4 ?
C7 C12 H12 120.4 ?
O14 N10 O13 123.79(19) y
O14 N10 C10 119.1(2) y
O13 N10 C10 117.0(2) y
C33 C31 C32 111.69(17) y
C33 C31 C3 110.53(15) y
C32 C31 C3 112.27(15) y
C33 C31 H31 107.4 ?
C32 C31 H31 107.4 ?
C3 C31 H31 107.4 ?
C31 C32 H32A 109.5 ?
C31 C32 H32B 109.5 ?
H32A C32 H32B 109.5 ?
C31 C32 H32C 109.5 ?
H32A C32 H32C 109.5 ?
H32B C32 H32C 109.5 ?
C31 C33 H33A 109.5 ?
C31 C33 H33B 109.5 ?
H33A C33 H33B 109.5 ?
C31 C33 H33C 109.5 ?
H33A C33 H33C 109.5 ?
H33B C33 H33C 109.5 ?

loop_
_geom_bond_atom_site_label_1
_geom_bond_atom_site_label_2
_geom_bond_distance
_geom_bond_publ_flag
C1 O1 1.448(2) y
C1 H1a 0.9800 ?
C1 H1b 0.9800 ?
C1 H1c 0.9800 ?
O1 C2 1.323(2) y
C2 O2 1.213(2) y
C2 C3 1.520(2) y
C3 N4 1.4700(19) y
C3 C31 1.546(2) y
C3 H3 1.0000 ?
N4 S5 1.5930(13) y
N4 H4 0.8800 ?
S5 O51 1.4168(13) y
S5 O52 1.4219(12) y
S5 O6 1.6071(12) y
O6 C7 1.392(2) y
C7 C8 1.383(2) y
C7 C12 1.387(3) y
C8 C9 1.390(3) y
C8 H8 0.9500 ?
C9 C10 1.375(3) y
C9 H9 0.9500 ?
C10 C11 1.378(3) y
C10 N10 1.470(2) y
C11 C12 1.384(3) y
C11 H11 0.9500 ?
C12 H12 0.9500 ?
N10 O14 1.216(3) y
N10 O13 1.234(3) y
C31 C33 1.520(3) y
C31 C32 1.521(3) y
C31 H31 1.0000 ?
C32 H32a 0.9800 ?
C32 H32b 0.9800 ?
C32 H32c 0.9800 ?
C33 H33a 0.9800 ?
C33 H33b 0.9800 ?
C33 H33c 0.9800 ?

loop_
_geom_hbond_atom_site_label_D
_geom_hbond_atom_site_label_H
_geom_hbond_atom_site_label_A
_geom_hbond_distance_DH
_geom_hbond_distance_HA
_geom_hbond_distance_DA
_geom_hbond_angle_DHA
_geom_hbond_site_symmetry_A
N4 H4 O2 0.88 2.17 2.8917(18) 138.5 1_455

loop_
_geom_torsion_atom_site_label_1
_geom_torsion_atom_site_label_2
_geom_torsion_atom_site_label_3
_geom_torsion_atom_site_label_4
_geom_torsion
_geom_torsion_publ_flag
C1 O1 C2 O2 -4.4(2) y
C1 O1 C2 C3 177.38(14) y
O2 C2 C3 N4 172.69(15) y
O1 C2 C3 N4 -9.06(19) y
O2 C2 C3 C31 -63.0(2) y
O1 C2 C3 C31 115.21(15) y
C2 C3 N4 S5 -95.54(14) y
C31 C3 N4 S5 140.70(12) y
C3 N4 S5 O51 -50.72(14) y
C3 N4 S5 O52 175.73(12) y
C3 N4 S5 O6 62.19(13) y
O51 S5 O6 C7 -52.43(14) y
O52 S5 O6 C7 78.45(14) y
N4 S5 O6 C7 -168.29(13) y
S5 O6 C7 C8 -29.5(2) y
S5 O6 C7 C12 152.78(13) y
C12 C7 C8 C9 0.5(3) y
O6 C7 C8 C9 -177.00(17) y
C7 C8 C9 C10 0.3(3) y
C8 C9 C10 C11 -0.9(3) y
C8 C9 C10 N10 -179.32(18) y
C9 C10 C11 C12 0.6(3) y
N10 C10 C11 C12 179.02(18) y
C10 C11 C12 C7 0.3(3) y
C8 C7 C12 C11 -0.8(3) y
O6 C7 C12 C11 176.92(16) y
C9 C10 N10 O14 -0.3(3) y
C11 C10 N10 O14 -178.8(2) y
C9 C10 N10 O13 177.0(2) y
C11 C10 N10 O13 -1.5(3) y
N4 C3 C31 C33 -65.69(19) y
C2 C3 C31 C33 168.64(16) y
N4 C3 C31 C32 59.76(19) y
C2 C3 C31 C32 -65.92(18) y
